data_4504517
loop_
_publ_author_name
'Jayaraman, Akhila'
'Balasubramaniam, Venkataramanan'
'Valiyaveettil, Suresh'

_publ_section_title
;
 Formation of Interesting Organic Supramolecular Structures in the
 Solid-State Self-Assembly of Triphenol Adducts
;
_journal_issue 1
_journal_name_full 'Crystal Growth &amp; Design'
_journal_page_first 150
_journal_paper_doi 10.1021/cg050251p
_journal_volume 6
_journal_year 2006
_chemical_formula_sum 'C34 H28 N3 O3'
_chemical_formula_weight 526.59
_chemical_name_systematic
; 
 ? 
;
_space_group_IT_number 14
_symmetry_cell_setting monoclinic
_symmetry_space_group_name_Hall '-P 2ybc'
_symmetry_space_group_name_H-M 'P 1 21/c 1'
_atom_sites_solution_hydrogens geom
_atom_sites_solution_primary direct
_atom_sites_solution_secondary difmap
_audit_creation_method SHELXL-97
_cell_angle_alpha 90.00
_cell_angle_beta 90.785(2)
_cell_angle_gamma 90.00
_cell_formula_units_Z 4
_cell_length_a 7.3954(7)
_cell_length_b 18.4187(18)
_cell_length_c 20.333(2)
_cell_measurement_reflns_used 954
_cell_measurement_temperature 223(2)
_cell_measurement_theta_max 20.73
_cell_measurement_theta_min 2.43
_cell_volume 2769.4(5)
_computing_cell_refinement 'Bruker SMART'
_computing_data_collection 'Bruker SMART'
_computing_data_reduction 'Bruker SAINT'
_computing_molecular_graphics 'Bruker SHELXTL'
_computing_publication_material 'Bruker SHELXTL'
_computing_structure_refinement 'SHELXL-97 (Sheldrick, 1997)'
_computing_structure_solution 'SHELXS-97 (Sheldrick, 1990)'
_diffrn_ambient_temperature 223(2)
_diffrn_measured_fraction_theta_full 0.999
_diffrn_measured_fraction_theta_max 0.999
_diffrn_measurement_device_type 'CCD area detector'
_diffrn_measurement_method 'phi and omega scans'
_diffrn_radiation_monochromator graphite
_diffrn_radiation_source 'fine-focus sealed tube'
_diffrn_radiation_type MoK\a
_diffrn_radiation_wavelength 0.71073
_diffrn_reflns_av_R_equivalents 0.0349
_diffrn_reflns_av_sigmaI/netI 0.0438
_diffrn_reflns_limit_h_max 9
_diffrn_reflns_limit_h_min -9
_diffrn_reflns_limit_k_max 18
_diffrn_reflns_limit_k_min -23
_diffrn_reflns_limit_l_max 26
_diffrn_reflns_limit_l_min -25
_diffrn_reflns_number 19306
_diffrn_reflns_theta_full 27.49
_diffrn_reflns_theta_max 27.49
_diffrn_reflns_theta_min 1.49
_exptl_absorpt_coefficient_mu 0.082
_exptl_absorpt_correction_T_max 0.9759
_exptl_absorpt_correction_T_min 0.9681
_exptl_absorpt_correction_type 'Sadabs, (Sheldrick 2001)'
_exptl_crystal_colour COLOURLESS
_exptl_crystal_density_diffrn 1.263
_exptl_crystal_density_meas 0
_exptl_crystal_density_method 'not measured'
_exptl_crystal_description BLOCK
_exptl_crystal_F_000 1108
_exptl_crystal_size_max 0.40
_exptl_crystal_size_mid 0.36
_exptl_crystal_size_min 0.30
_refine_diff_density_max 0.249
_refine_diff_density_min -0.141
_refine_diff_density_rms 0.040
_refine_ls_extinction_method none
_refine_ls_goodness_of_fit_ref 1.026
_refine_ls_hydrogen_treatment mixed
_refine_ls_matrix_type full
_refine_ls_number_parameters 373
_refine_ls_number_reflns 6360
_refine_ls_number_restraints 0
_refine_ls_restrained_S_all 1.026
_refine_ls_R_factor_all 0.0972
_refine_ls_R_factor_gt 0.0616
_refine_ls_shift/su_max 0.000
_refine_ls_shift/su_mean 0.000
_refine_ls_structure_factor_coef Fsqd
_refine_ls_weighting_details 'calc w=1/[\s^2^(Fo^2^)+(0.0587P)^2^+0.6230P] where P=(Fo^2^+2Fc^2^)/3'
_refine_ls_weighting_scheme calc
_refine_ls_wR_factor_gt 0.1317
_refine_ls_wR_factor_ref 0.1474
_reflns_number_gt 4225
_reflns_number_total 6360
_reflns_threshold_expression >2sigma(I)
_cod_data_source_file cg050251psi20050603_045309.cif
_cod_data_source_block 4074
_cod_depositor_comments
;
The following automatic conversions were performed:

'_symmetry_cell_setting' value 'Monoclinic' changed to 'monoclinic'
according to /home/saulius/struct/CIF-dictionaries/cif_core.dic
dictionary named 'cif_core.dic' version 2.4.1 from 2010-06-29.

Automatic conversion script
Id: cif_fix_values 1715 2011-07-08 13:25:40Z adriana 
;
_cod_original_sg_symbol_H-M P2(1)/c
_cod_database_code 4504517

loop_
_symmetry_equiv_pos_as_xyz
'x, y, z'
'-x, y+1/2, -z+1/2'
'-x, -y, -z'
'x, -y-1/2, z-1/2'

loop_
_atom_site_label
_atom_site_type_symbol
_atom_site_fract_x
_atom_site_fract_y
_atom_site_fract_z
_atom_site_U_iso_or_equiv
_atom_site_adp_type
_atom_site_occupancy
_atom_site_symmetry_multiplicity
_atom_site_calc_flag
_atom_site_refinement_flags
O1 O 0.16224(19) 0.39543(8) 0.31060(8) 0.0543(4) Uani 1 1 d .
H1A H 0.074(4) 0.4191(15) 0.2875(14) 0.096(9) Uiso 1 1 d .
O2 O 0.39154(17) 0.20178(8) 0.24336(7) 0.0493(4) Uani 1 1 d .
H2A H 0.425(4) 0.1771(14) 0.2089(14) 0.091(9) Uiso 1 1 d .
O3 O 0.6698(2) 0.07749(8) 0.53251(8) 0.0643(4) Uani 1 1 d .
H3A H 0.790(4) 0.0947(16) 0.5441(15) 0.114(11) Uiso 1 1 d .
N3 N 0.4913(2) 0.11659(12) 0.13867(9) 0.0622(5) Uani 1 1 d .
C1 C 0.2659(2) 0.26097(9) 0.36063(9) 0.0367(4) Uani 1 1 d .
H1 H 0.3518 0.2895 0.3341 0.044 Uiso 1 1 calc R
C2 C 0.1588(2) 0.31529(10) 0.40141(9) 0.0399(4) Uani 1 1 d .
C3 C 0.1052(2) 0.38089(10) 0.37259(10) 0.0441(5) Uani 1 1 d .
C4 C -0.0007(3) 0.42950(11) 0.40754(12) 0.0577(6) Uani 1 1 d .
H4 H -0.0353 0.4738 0.3882 0.069 Uiso 1 1 calc R
C5 C -0.0552(3) 0.41320(13) 0.47026(13) 0.0626(6) Uani 1 1 d .
H5 H -0.1279 0.4462 0.4933 0.075 Uiso 1 1 calc R
C6 C -0.0039(3) 0.34902(13) 0.49944(12) 0.0614(6) Uani 1 1 d .
H6 H -0.0412 0.3378 0.5423 0.074 Uiso 1 1 calc R
C7 C 0.1036(3) 0.30084(12) 0.46486(10) 0.0523(5) Uani 1 1 d .
H7 H 0.1398 0.2572 0.4851 0.063 Uiso 1 1 calc R
C8 C 0.1422(2) 0.22075(9) 0.31227(9) 0.0384(4) Uani 1 1 d .
C9 C 0.2111(2) 0.19318(9) 0.25409(9) 0.0391(4) Uani 1 1 d .
C10 C 0.0978(3) 0.15904(11) 0.20846(10) 0.0509(5) Uani 1 1 d .
H10 H 0.1446 0.1423 0.1685 0.061 Uiso 1 1 calc R
C11 C -0.0828(3) 0.14976(12) 0.22181(12) 0.0590(6) Uani 1 1 d .
H11 H -0.1588 0.1265 0.1909 0.071 Uiso 1 1 calc R
C12 C -0.1526(3) 0.17420(12) 0.27992(12) 0.0582(6) Uani 1 1 d .
H12 H -0.2752 0.1668 0.2895 0.070 Uiso 1 1 calc R
C13 C -0.0405(2) 0.20985(11) 0.32408(11) 0.0496(5) Uani 1 1 d .
H13 H -0.0893 0.2273 0.3635 0.060 Uiso 1 1 calc R
C14 C 0.3783(2) 0.21053(9) 0.40374(9) 0.0361(4) Uani 1 1 d .
C15 C 0.3132(3) 0.14437(10) 0.42577(10) 0.0481(5) Uani 1 1 d .
H15 H 0.1984 0.1287 0.4113 0.058 Uiso 1 1 calc R
C16 C 0.4116(3) 0.10097(11) 0.46818(11) 0.0525(5) Uani 1 1 d .
H16 H 0.3640 0.0562 0.4820 0.063 Uiso 1 1 calc R
C17 C 0.5804(3) 0.12297(10) 0.49058(10) 0.0447(5) Uani 1 1 d .
C18 C 0.6485(2) 0.18832(11) 0.46933(10) 0.0469(5) Uani 1 1 d .
H18 H 0.7630 0.2040 0.4841 0.056 Uiso 1 1 calc R
C19 C 0.5486(2) 0.23106(10) 0.42617(9) 0.0424(4) Uani 1 1 d .
H19 H 0.5977 0.2752 0.4117 0.051 Uiso 1 1 calc R
C30 C 0.5150(3) 0.04539(15) 0.14469(11) 0.0673(7) Uani 1 1 d .
H30 H 0.5301 0.0261 0.1872 0.081 Uiso 1 1 calc R
C31 C 0.5187(3) -0.00170(12) 0.09238(10) 0.0584(6) Uani 1 1 d .
H31 H 0.5352 -0.0517 0.0997 0.070 Uiso 1 1 calc R
C32 C 0.4981(2) 0.02433(11) 0.02922(9) 0.0424(4) Uani 1 1 d .
C33 C 0.4758(4) 0.09778(13) 0.02316(12) 0.0748(8) Uani 1 1 d .
H33 H 0.4617 0.1186 -0.0188 0.090 Uiso 1 1 calc R
C34 C 0.4740(4) 0.14134(14) 0.07812(13) 0.0795(8) Uani 1 1 d .
H34 H 0.4595 0.1916 0.0721 0.095 Uiso 1 1 calc R
N1 N -0.1442(2) 0.44046(10) 0.24670(9) 0.0602(5) Uani 1 1 d .
N2 N -0.9937(3) 0.40125(12) 0.08359(10) 0.0649(5) Uani 1 1 d .
C20 C -0.2181(3) 0.49400(12) 0.21258(11) 0.0547(5) Uani 1 1 d .
H20 H -0.1526 0.5375 0.2088 0.066 Uiso 1 1 calc R
C21 C -0.3850(3) 0.49005(11) 0.18218(10) 0.0532(5) Uani 1 1 d .
H21 H -0.4305 0.5303 0.1588 0.064 Uiso 1 1 calc R
C22 C -0.4860(3) 0.42722(11) 0.18590(10) 0.0478(5) Uani 1 1 d .
C23 C -0.4104(3) 0.37180(14) 0.22231(14) 0.0757(8) Uani 1 1 d .
H23 H -0.4735 0.3279 0.2276 0.091 Uiso 1 1 calc R
C25 C -0.9130(3) 0.46550(15) 0.08886(12) 0.0704(7) Uani 1 1 d .
H25 H -0.9698 0.5057 0.0690 0.084 Uiso 1 1 calc R
C26 C -0.7508(3) 0.47690(14) 0.12171(12) 0.0654(6) Uani 1 1 d .
H26 H -0.7000 0.5237 0.1237 0.079 Uiso 1 1 calc R
C27 C -0.6636(3) 0.41905(12) 0.15166(10) 0.0488(5) Uani 1 1 d .
C24 C -0.2420(4) 0.38073(15) 0.25096(15) 0.0848(9) Uani 1 1 d .
H24 H -0.1935 0.3417 0.2752 0.102 Uiso 1 1 calc R
C28 C -0.7492(3) 0.35277(13) 0.14725(12) 0.0660(6) Uani 1 1 d .
H28 H -0.6974 0.3117 0.1675 0.079 Uiso 1 1 calc R
C29 C -0.9107(3) 0.34663(15) 0.11308(14) 0.0752(7) Uani 1 1 d .
H29 H -0.9651 0.3006 0.1106 0.090 Uiso 1 1 calc R

loop_
_atom_site_aniso_label
_atom_site_aniso_U_11
_atom_site_aniso_U_22
_atom_site_aniso_U_33
_atom_site_aniso_U_23
_atom_site_aniso_U_13
_atom_site_aniso_U_12
O1 0.0488(8) 0.0532(9) 0.0607(10) 0.0059(7) -0.0058(7) 0.0087(7)
O2 0.0400(7) 0.0584(9) 0.0497(9) -0.0164(7) 0.0011(6) -0.0020(6)
O3 0.0585(10) 0.0589(10) 0.0748(11) 0.0146(8) -0.0256(8) -0.0025(8)
N3 0.0532(11) 0.0805(14) 0.0529(12) -0.0208(10) 0.0018(9) 0.0017(10)
C1 0.0322(9) 0.0368(10) 0.0412(10) -0.0034(8) -0.0013(7) 0.0003(7)
C2 0.0312(9) 0.0411(10) 0.0473(11) -0.0102(8) -0.0042(8) 0.0005(8)
C3 0.0321(9) 0.0429(11) 0.0570(13) -0.0089(9) -0.0069(9) -0.0001(8)
C4 0.0443(11) 0.0454(12) 0.0831(17) -0.0141(11) -0.0075(11) 0.0086(9)
C5 0.0444(12) 0.0611(15) 0.0825(18) -0.0315(13) 0.0068(12) 0.0052(10)
C6 0.0558(13) 0.0694(16) 0.0591(14) -0.0205(12) 0.0105(11) 0.0004(11)
C7 0.0510(12) 0.0532(12) 0.0528(13) -0.0074(10) 0.0025(10) 0.0031(10)
C8 0.0347(9) 0.0341(9) 0.0462(11) -0.0020(8) -0.0075(8) 0.0016(7)
C9 0.0350(9) 0.0353(9) 0.0469(11) -0.0036(8) -0.0070(8) 0.0021(7)
C10 0.0500(12) 0.0525(12) 0.0498(12) -0.0105(9) -0.0110(9) 0.0011(9)
C11 0.0478(12) 0.0603(14) 0.0682(15) -0.0118(11) -0.0238(11) -0.0044(10)
C12 0.0336(10) 0.0632(14) 0.0776(17) -0.0048(12) -0.0100(10) -0.0060(9)
C13 0.0358(10) 0.0538(12) 0.0592(13) -0.0065(10) -0.0021(9) 0.0008(9)
C14 0.0332(9) 0.0356(10) 0.0393(10) -0.0089(8) -0.0010(7) 0.0030(7)
C15 0.0368(10) 0.0447(11) 0.0623(13) -0.0014(9) -0.0120(9) -0.0061(8)
C16 0.0492(11) 0.0422(11) 0.0659(14) 0.0072(10) -0.0113(10) -0.0072(9)
C17 0.0419(10) 0.0449(11) 0.0470(11) -0.0008(9) -0.0078(9) 0.0046(9)
C18 0.0345(10) 0.0536(12) 0.0523(12) -0.0023(9) -0.0097(9) -0.0029(9)
C19 0.0363(9) 0.0403(10) 0.0505(12) -0.0009(8) -0.0035(8) -0.0042(8)
C30 0.0814(17) 0.0808(18) 0.0396(12) -0.0050(12) -0.0043(11) -0.0107(14)
C31 0.0731(15) 0.0581(13) 0.0441(12) -0.0001(10) -0.0023(11) -0.0055(11)
C32 0.0310(9) 0.0549(12) 0.0414(11) -0.0010(9) 0.0018(8) 0.0054(8)
C33 0.113(2) 0.0666(16) 0.0450(13) -0.0017(11) 0.0012(13) 0.0358(15)
C34 0.108(2) 0.0663(16) 0.0638(17) -0.0108(13) -0.0011(15) 0.0306(15)
N1 0.0507(10) 0.0620(12) 0.0675(13) 0.0074(9) -0.0144(9) -0.0031(9)
N2 0.0514(11) 0.0837(14) 0.0592(12) -0.0099(10) -0.0128(9) 0.0015(10)
C20 0.0554(12) 0.0489(12) 0.0595(14) -0.0042(10) -0.0088(10) -0.0049(10)
C21 0.0569(12) 0.0473(12) 0.0551(13) 0.0004(9) -0.0125(10) 0.0017(10)
C22 0.0462(11) 0.0555(12) 0.0416(11) 0.0034(9) -0.0026(9) -0.0011(9)
C23 0.0637(15) 0.0681(16) 0.095(2) 0.0313(14) -0.0278(14) -0.0202(12)
C25 0.0561(14) 0.0823(18) 0.0724(17) 0.0115(13) -0.0154(12) 0.0050(13)
C26 0.0533(13) 0.0692(15) 0.0734(16) 0.0154(12) -0.0155(11) -0.0071(11)
C27 0.0450(11) 0.0607(13) 0.0406(11) 0.0009(9) -0.0030(9) -0.0032(10)
C24 0.0699(16) 0.0724(17) 0.111(2) 0.0385(15) -0.0389(15) -0.0147(13)
C28 0.0640(14) 0.0601(14) 0.0732(17) -0.0007(11) -0.0233(12) -0.0036(11)
C29 0.0676(15) 0.0682(16) 0.089(2) -0.0072(14) -0.0268(14) -0.0094(13)

loop_
_atom_type_symbol
_atom_type_description
_atom_type_scat_dispersion_real
_atom_type_scat_dispersion_imag
_atom_type_scat_source
C C 0.0033 0.0016 'International Tables Vol C Tables 4.2.6.8 and 6.1.1.4'
H H 0.0000 0.0000 'International Tables Vol C Tables 4.2.6.8 and 6.1.1.4'
N N 0.0061 0.0033 'International Tables Vol C Tables 4.2.6.8 and 6.1.1.4'
O O 0.0106 0.0060 'International Tables Vol C Tables 4.2.6.8 and 6.1.1.4'

loop_
_geom_angle_atom_site_label_1
_geom_angle_atom_site_label_2
_geom_angle_atom_site_label_3
_geom_angle
_geom_angle_site_symmetry_3
C34 N3 C30 116.0(2) .
C14 C1 C8 113.20(14) .
C14 C1 C2 111.81(15) .
C8 C1 C2 110.91(14) .
C7 C2 C3 118.12(17) .
C7 C2 C1 122.79(17) .
C3 C2 C1 119.00(17) .
O1 C3 C4 122.00(19) .
O1 C3 C2 117.95(17) .
C4 C3 C2 120.0(2) .
C5 C4 C3 120.5(2) .
C6 C5 C4 120.4(2) .
C5 C6 C7 119.2(2) .
C2 C7 C6 121.8(2) .
C13 C8 C9 117.57(17) .
C13 C8 C1 122.31(17) .
C9 C8 C1 120.12(15) .
O2 C9 C8 117.68(16) .
O2 C9 C10 121.82(17) .
C8 C9 C10 120.50(17) .
C11 C10 C9 120.1(2) .
C12 C11 C10 120.42(19) .
C11 C12 C13 119.14(19) .
C12 C13 C8 122.2(2) .
C19 C14 C15 116.84(17) .
C19 C14 C1 120.74(16) .
C15 C14 C1 122.32(15) .
C16 C15 C14 121.96(17) .
C15 C16 C17 120.21(18) .
O3 C17 C18 123.93(17) .
O3 C17 C16 117.04(18) .
C18 C17 C16 119.02(18) .
C17 C18 C19 120.10(17) .
C18 C19 C14 121.86(17) .
N3 C30 C31 123.8(2) .
C30 C31 C32 120.0(2) .
C33 C32 C31 116.09(19) .
C33 C32 C32 121.8(2) 3_655
C31 C32 C32 122.1(2) 3_655
C32 C33 C34 120.4(2) .
N3 C34 C33 123.7(2) .
C20 N1 C24 115.71(19) .
C29 N2 C25 115.9(2) .
N1 C20 C21 124.0(2) .
C20 C21 C22 120.2(2) .
C23 C22 C21 115.85(19) .
C23 C22 C27 121.80(19) .
C21 C22 C27 122.34(18) .
C22 C23 C24 119.8(2) .
N2 C25 C26 124.1(2) .
C25 C26 C27 119.5(2) .
C28 C27 C26 116.4(2) .
C28 C27 C22 121.50(19) .
C26 C27 C22 122.14(19) .
N1 C24 C23 124.4(2) .
C27 C28 C29 120.0(2) .
N2 C29 C28 124.2(2) .

loop_
_geom_bond_atom_site_label_1
_geom_bond_atom_site_label_2
_geom_bond_distance
_geom_bond_site_symmetry_2
O1 C3 1.361(2) .
O2 C9 1.364(2) .
O3 C17 1.360(2) .
N3 C34 1.318(3) .
N3 C30 1.328(3) .
C1 C14 1.517(2) .
C1 C8 1.526(2) .
C1 C2 1.528(2) .
C2 C7 1.384(3) .
C2 C3 1.398(3) .
C3 C4 1.391(3) .
C4 C5 1.376(3) .
C5 C6 1.374(3) .
C6 C7 1.389(3) .
C8 C13 1.390(2) .
C8 C9 1.391(3) .
C9 C10 1.392(3) .
C10 C11 1.377(3) .
C11 C12 1.372(3) .
C12 C13 1.380(3) .
C14 C19 1.386(2) .
C14 C15 1.387(3) .
C15 C16 1.377(3) .
C16 C17 1.383(3) .
C17 C18 1.377(3) .
C18 C19 1.385(3) .
C30 C31 1.373(3) .
C31 C32 1.377(3) .
C32 C33 1.368(3) .
C32 C32 1.489(4) 3_655
C33 C34 1.376(3) .
N1 C20 1.320(3) .
N1 C24 1.320(3) .
N2 C29 1.319(3) .
N2 C25 1.329(3) .
C20 C21 1.375(3) .
C21 C22 1.380(3) .
C22 C23 1.375(3) .
C22 C27 1.486(3) .
C23 C24 1.378(3) .
C25 C26 1.381(3) .
C26 C27 1.382(3) .
C27 C28 1.377(3) .
C28 C29 1.378(3) .

loop_
_geom_hbond_atom_site_label_D
_geom_hbond_atom_site_label_H
_geom_hbond_atom_site_label_A
_geom_hbond_distance_DH
_geom_hbond_distance_HA
_geom_hbond_distance_DA
_geom_hbond_angle_DHA
_geom_hbond_site_symmetry_A
O1 H1A N1 0.91(3) 1.85(3) 2.726(2) 162(3) .
O2 H2A N3 0.88(3) 1.88(3) 2.753(2) 175(3) .
O3 H3A N2 0.97(3) 1.78(3) 2.712(2) 160(3) 4_766
